data_1000048
loop_
_publ_author_name
'Swainson, I P'
'Dove, M T'
'Schmahl, W W'
'Putnis, A'

_publ_section_title
;
Neutron Diffraction Study of the Akermanite-Gehlenite Solid Solution
Series
;
_journal_coden_ASTM PCMIDU
_journal_name_full 'Physics and Chemistry of Minerals (Germany)'
_journal_page_first 185
_journal_page_last 195
_journal_volume 19
_journal_year 1992
_chemical_compound_source 'synthetic, glas annealed at 1250 C for 2 d'
_chemical_formula_structural 'Ca2 Al (Al Si O7)'
_chemical_formula_sum 'Al2 Ca2 O7 Si'
_chemical_name_mineral Gehlenite
_chemical_name_systematic 'Dicalcium aluminium alumosilicate'
_space_group_IT_number 113
_symmetry_cell_setting tetragonal
_symmetry_Int_Tables_number 113
_symmetry_space_group_name_Hall 'P -4 2ab'
_symmetry_space_group_name_H-M 'P -4 21 m'
_cell_angle_alpha 90
_cell_angle_beta 90
_cell_angle_gamma 90
_cell_formula_units_Z 2
_cell_length_a 7.6850(4)
_cell_length_b 7.6850(4)
_cell_length_c 5.0636(3)
_cell_volume 299.1
_exptl_crystal_thermal_history 'annealed at 1250 C for 2 d'
_refine_ls_R_factor_all 0.059
_cod_database_code 1000048

loop_
_symmetry_equiv_pos_as_xyz
x,y,z
1/2-x,1/2+y,-z
-x,-y,z
1/2+x,1/2-y,-z
-y,x,-z
1/2+y,1/2+x,z
y,-x,-z
1/2-y,1/2-x,z

loop_
_atom_site_aniso_label
_atom_site_aniso_B_11
_atom_site_aniso_B_12
_atom_site_aniso_B_13
_atom_site_aniso_B_22
_atom_site_aniso_B_23
_atom_site_aniso_B_33
Ca1 1.92(3) 0.65(5) -0.13(3) 1.92(3) -0.13(3) 0.59(4)
Al1 0.68(7) 0. 0. 0.68(7) 0. 0.76(8)
Si1 0.50(4) -0.08(5) 0.07(3) 0.50(4) 0.07(3) 0.20(5)
Al2 0.50(4) -0.08(5) 0.07(3) 0.50(4) 0.07(3) 0.20(5)
O1 1.22(3) -0.32(4) 0. 1.22(3) 0. 0.42(5)
O2 1.36(2) 0. 0.26(3) 1.36(2) 0.26(3) 0.67(3)
O3 1.56(3) -0.27(2) 0.37(2) 0.87(3) -0.02(3) 0.77(2)

loop_
_atom_site_label
_atom_site_type_symbol
_atom_site_symmetry_multiplicity
_atom_site_Wyckoff_symbol
_atom_site_fract_x
_atom_site_fract_y
_atom_site_fract_z
_atom_site_occupancy
_atom_site_attached_hydrogens
_atom_site_calc_flag
Ca1 Ca2+ 4 e 0.3389(1) 0.1611(1) 0.5104 1. 0 d
Al1 Al3+ 2 a 0. 0. 0. 1. 0 d
Si1 Si4+ 4 e 0.1434(1) 0.3566(1) 0.9540(2) 0.5 0 d
Al2 Al3+ 4 e 0.1434(1) 0.3566(1) 0.9540(2) 0.5 0 d
O1 O2- 2 c 0.5 0. 0.1765(2) 1. 0 d
O2 O2- 4 e 0.1427(1) 0.3573(1) 0.2835(1) 1. 0 d
O3 O2- 8 f 0.0876(1) 0.1678(1) 0.8078(1) 1. 0 d

loop_
_atom_type_symbol
_atom_type_oxidation_number
Ca2+ 2.000
Al3+ 3.000
Si4+ 4.000
O2- -2.000
